data_7014094
loop_
_publ_author_name
'Mihalcik, David J.'
'White, Jennifer L.'
'Tanski, Joseph M.'
'Zakharov, Lev N.'
'Yap, Glenn P. A.'
'Incarvito, Christopher D.'
'Rheingold, Arnold L.'
'Rabinovich, Daniel'

_publ_section_title
;
 Cobalt tris(mercaptoimidazolyl)borate complexes: synthetic studies and
 the structure of the first cobaltaboratrane.
;
_journal_issue 10
_journal_name_full 'Dalton transactions (Cambridge, England : 2003)'
_journal_page_first 1626
_journal_page_last 1634
_journal_paper_doi 10.1039/b401056f
_journal_year 2004
_chemical_formula_sum 'C48 H74 B2 Co N12 S6'
_chemical_formula_weight 1092.10
_chemical_name_systematic
;
?
;
_space_group_IT_number 88
_symmetry_cell_setting tetragonal
_symmetry_space_group_name_Hall '-I 4ad'
_symmetry_space_group_name_H-M 'I 41/a :2'
_atom_sites_solution_hydrogens geom
_atom_sites_solution_primary direct
_atom_sites_solution_secondary difmap
_audit_creation_method SHELXL-97
_cell_angle_alpha 90.00
_cell_angle_beta 90.00
_cell_angle_gamma 90.00
_cell_formula_units_Z 8
_cell_length_a 19.4434(12)
_cell_length_b 19.4434(12)
_cell_length_c 29.922(4)
_cell_measurement_reflns_used 1018
_cell_measurement_temperature 150(2)
_cell_measurement_theta_max 24.52
_cell_measurement_theta_min 2.44
_cell_volume 11311.9(18)
_computing_cell_refinement 'Bruker SMART'
_computing_data_collection 'Bruker SMART'
_computing_data_reduction 'Bruker SAINT'
_computing_molecular_graphics 'Bruker SHELXTL'
_computing_publication_material 'Bruker SHELXTL'
_computing_structure_refinement 'SHELXL-97 (Sheldrick, 1997)'
_computing_structure_solution 'SHELXS-97 (Sheldrick, 1990)'
_diffrn_ambient_temperature 150(2)
_diffrn_measured_fraction_theta_full 0.969
_diffrn_measured_fraction_theta_max 0.969
_diffrn_measurement_device_type 'CCD area detector'
_diffrn_measurement_method 'phi and omega scans'
_diffrn_radiation_monochromator graphite
_diffrn_radiation_source 'fine-focus sealed tube'
_diffrn_radiation_type MoK\a
_diffrn_radiation_wavelength 0.71073
_diffrn_reflns_av_R_equivalents 0.0454
_diffrn_reflns_av_sigmaI/netI 0.0416
_diffrn_reflns_limit_h_max 22
_diffrn_reflns_limit_h_min -24
_diffrn_reflns_limit_k_max 25
_diffrn_reflns_limit_k_min -23
_diffrn_reflns_limit_l_max 26
_diffrn_reflns_limit_l_min -39
_diffrn_reflns_number 35520
_diffrn_reflns_theta_full 28.27
_diffrn_reflns_theta_max 28.27
_diffrn_reflns_theta_min 2.01
_exptl_absorpt_coefficient_mu 0.569
_exptl_absorpt_correction_T_max 1.000
_exptl_absorpt_correction_T_min 0.933
_exptl_absorpt_correction_type multi-scan
_exptl_absorpt_process_details SADABS
_exptl_crystal_colour blue-green
_exptl_crystal_density_diffrn 1.283
_exptl_crystal_density_meas 0
_exptl_crystal_density_method 'not measured'
_exptl_crystal_description block
_exptl_crystal_F_000 4632
_exptl_crystal_size_max 0.20
_exptl_crystal_size_mid 0.20
_exptl_crystal_size_min 0.20
_refine_diff_density_max 0.378
_refine_diff_density_min -0.206
_refine_diff_density_rms 0.060
_refine_ls_extinction_method none
_refine_ls_goodness_of_fit_ref 0.977
_refine_ls_hydrogen_treatment mixed
_refine_ls_matrix_type full
_refine_ls_number_parameters 289
_refine_ls_number_reflns 6798
_refine_ls_number_restraints 0
_refine_ls_restrained_S_all 0.977
_refine_ls_R_factor_all 0.0579
_refine_ls_R_factor_gt 0.0407
_refine_ls_shift/su_max 0.001
_refine_ls_shift/su_mean 0.000
_refine_ls_structure_factor_coef Fsqd
_refine_ls_weighting_details 'calc w=1/[\s^2^(Fo^2^)+(0.0663P)^2^+0.0000P] where P=(Fo^2^+2Fc^2^)/3'
_refine_ls_weighting_scheme calc
_refine_ls_wR_factor_gt 0.0992
_refine_ls_wR_factor_ref 0.1059
_reflns_number_gt 5279
_reflns_number_total 6798
_reflns_threshold_expression >2sigma(I)
_cod_data_source_file b401056f.txt
_cod_data_source_block drab44
_cod_depositor_comments
;
The following automatic conversions were performed:
'_symmetry_cell_setting' value 'Tetragonal' changed to 'tetragonal'
according to '/home/saulius/struct/CIF-dictionaries/cif_core.dic'
dictionary named 'cif_core.dic' version 2.4.1 from
2010-06-29.

'_exptl_absorpt_correction_type' value 'Multi-scan' changed
to 'multi-scan' according to
'/home/saulius/struct/CIF-dictionaries/cif_core.dic' dictionary named
'cif_core.dic' version 2.4.1 from 2010-06-29.

Automatic conversion script
Id: cif_fix_enum 1527 2010-12-29 10:47:43Z saulius 
;
_cod_original_cell_volume 11312.0(17)
_cod_original_sg_symbol_H-M I4(1)/a
_cod_database_code 7014094

loop_
_symmetry_equiv_pos_as_xyz
'x, y, z'
'-x+1/2, -y, z+1/2'
'-y+3/4, x+1/4, z+1/4'
'y+3/4, -x+3/4, z+3/4'
'x+1/2, y+1/2, z+1/2'
'-x+1, -y+1/2, z+1'
'-y+5/4, x+3/4, z+3/4'
'y+5/4, -x+5/4, z+5/4'
'-x, -y, -z'
'x-1/2, y, -z-1/2'
'y-3/4, -x-1/4, -z-1/4'
'-y-3/4, x-3/4, -z-3/4'
'-x+1/2, -y+1/2, -z+1/2'
'x, y+1/2, -z'
'y-1/4, -x+1/4, -z+1/4'
'-y-1/4, x-1/4, -z-1/4'

loop_
_atom_site_label
_atom_site_type_symbol
_atom_site_fract_x
_atom_site_fract_y
_atom_site_fract_z
_atom_site_U_iso_or_equiv
_atom_site_adp_type
_atom_site_occupancy
_atom_site_symmetry_multiplicity
_atom_site_calc_flag
_atom_site_refinement_flags
_atom_site_disorder_assembly
_atom_site_disorder_group
Co1 Co 0.5000 0.2500 0.096203(11) 0.02129(10) Uani 1 2 d S . .
S1 S 0.42158(2) 0.28820(2) 0.040384(15) 0.02694(12) Uani 1 1 d . . .
S2 S 0.44866(2) 0.15378(2) 0.130872(15) 0.02446(11) Uani 1 1 d . . .
S3 S 0.73205(3) 0.04776(3) 0.180106(16) 0.03176(13) Uani 1 1 d . . .
N1 N 0.32768(7) 0.31723(7) 0.10568(5) 0.0240(3) Uani 1 1 d . . .
N2 N 0.27907(8) 0.27915(8) 0.04439(5) 0.0275(3) Uani 1 1 d . . .
N3 N 0.57705(7) 0.09755(7) 0.12093(5) 0.0210(3) Uani 1 1 d . . .
N4 N 0.49575(7) 0.03434(8) 0.09105(5) 0.0245(3) Uani 1 1 d . . .
N5 N 0.64260(7) 0.15550(7) 0.18746(5) 0.0221(3) Uani 1 1 d . . .
N6 N 0.69384(8) 0.12952(8) 0.25112(5) 0.0274(3) Uani 1 1 d . . .
B1 B 0.61497(10) 0.16199(10) 0.13922(7) 0.0217(4) Uani 1 1 d . . .
H1 H 0.5790(9) 0.2046(9) 0.1398(6) 0.017(4) Uiso 1 1 d . . .
C1 C 0.34085(9) 0.29499(9) 0.06372(6) 0.0246(4) Uani 1 1 d . . .
C2 C 0.25793(9) 0.31289(10) 0.11333(7) 0.0298(4) Uani 1 1 d . . .
H2A H 0.2350 0.3243 0.1404 0.036 Uiso 1 1 calc R . .
C3 C 0.22822(10) 0.28969(10) 0.07584(7) 0.0331(4) Uani 1 1 d . . .
H3A H 0.1804 0.2818 0.0716 0.040 Uiso 1 1 calc R . .
C4 C 0.26644(10) 0.25301(10) -0.00229(6) 0.0325(4) Uani 1 1 d . . .
C5 C 0.18917(11) 0.24732(12) -0.00940(8) 0.0440(6) Uani 1 1 d . . .
H5A H 0.1683 0.2931 -0.0071 0.066 Uiso 1 1 calc R . .
H5B H 0.1694 0.2171 0.0134 0.066 Uiso 1 1 calc R . .
H5C H 0.1800 0.2282 -0.0391 0.066 Uiso 1 1 calc R . .
C6 C 0.29915(12) 0.18203(10) -0.00661(7) 0.0391(5) Uani 1 1 d . . .
H6A H 0.3490 0.1858 -0.0022 0.059 Uiso 1 1 calc R . .
H6B H 0.2897 0.1634 -0.0364 0.059 Uiso 1 1 calc R . .
H6C H 0.2798 0.1513 0.0161 0.059 Uiso 1 1 calc R . .
C7 C 0.29542(12) 0.30397(11) -0.03615(7) 0.0423(5) Uani 1 1 d . . .
H7A H 0.3453 0.3079 -0.0321 0.063 Uiso 1 1 calc R . .
H7B H 0.2740 0.3491 -0.0317 0.063 Uiso 1 1 calc R . .
H7C H 0.2856 0.2877 -0.0665 0.063 Uiso 1 1 calc R . .
C8 C 0.50830(9) 0.09303(9) 0.11402(6) 0.0220(4) Uani 1 1 d . . .
C9 C 0.60771(9) 0.04099(9) 0.10126(6) 0.0261(4) Uani 1 1 d . . .
H9A H 0.6556 0.0315 0.1006 0.031 Uiso 1 1 calc R . .
C10 C 0.55810(10) 0.00192(10) 0.08321(6) 0.0289(4) Uani 1 1 d . . .
H10A H 0.5645 -0.0403 0.0678 0.035 Uiso 1 1 calc R . .
C11 C 0.42677(10) 0.00766(10) 0.07528(6) 0.0302(4) Uani 1 1 d . . .
C12 C 0.39210(11) 0.06137(11) 0.04583(7) 0.0388(5) Uani 1 1 d . . .
H12A H 0.3843 0.1034 0.0632 0.058 Uiso 1 1 calc R . .
H12B H 0.3479 0.0435 0.0351 0.058 Uiso 1 1 calc R . .
H12C H 0.4217 0.0718 0.0202 0.058 Uiso 1 1 calc R . .
C13 C 0.38367(11) -0.00984(12) 0.11628(7) 0.0398(5) Uani 1 1 d . . .
H13A H 0.4077 -0.0444 0.1343 0.060 Uiso 1 1 calc R . .
H13B H 0.3390 -0.0281 0.1067 0.060 Uiso 1 1 calc R . .
H13C H 0.3766 0.0318 0.1342 0.060 Uiso 1 1 calc R . .
C14 C 0.43790(12) -0.05690(11) 0.04755(8) 0.0443(5) Uani 1 1 d . . .
H14A H 0.4601 -0.0922 0.0660 0.066 Uiso 1 1 calc R . .
H14B H 0.4673 -0.0461 0.0219 0.066 Uiso 1 1 calc R . .
H14C H 0.3934 -0.0741 0.0369 0.066 Uiso 1 1 calc R . .
C15 C 0.68905(9) 0.11103(9) 0.20684(6) 0.0236(4) Uani 1 1 d . . .
C16 C 0.61999(10) 0.20081(9) 0.22000(6) 0.0277(4) Uani 1 1 d . . .
H16A H 0.5877 0.2368 0.2156 0.033 Uiso 1 1 calc R . .
C17 C 0.65105(10) 0.18563(10) 0.25845(7) 0.0335(4) Uani 1 1 d . . .
H17A H 0.6450 0.2091 0.2860 0.040 Uiso 1 1 calc R . .
C18 C 0.74274(10) 0.09999(10) 0.28536(6) 0.0335(4) Uani 1 1 d . . .
C19 C 0.73100(15) 0.13589(14) 0.32981(8) 0.0592(7) Uani 1 1 d . . .
H19A H 0.7400 0.1852 0.3265 0.089 Uiso 1 1 calc R . .
H19B H 0.7621 0.1166 0.3523 0.089 Uiso 1 1 calc R . .
H19C H 0.6833 0.1290 0.3393 0.089 Uiso 1 1 calc R . .
C20 C 0.72895(11) 0.02364(11) 0.29119(7) 0.0406(5) Uani 1 1 d . . .
H20A H 0.7363 0.0000 0.2627 0.061 Uiso 1 1 calc R . .
H20B H 0.6813 0.0168 0.3009 0.061 Uiso 1 1 calc R . .
H20C H 0.7603 0.0049 0.3137 0.061 Uiso 1 1 calc R . .
C21 C 0.81607(11) 0.11374(11) 0.26949(8) 0.0440(5) Uani 1 1 d . . .
H21A H 0.8230 0.1634 0.2661 0.066 Uiso 1 1 calc R . .
H21B H 0.8236 0.0910 0.2407 0.066 Uiso 1 1 calc R . .
H21C H 0.8487 0.0957 0.2915 0.066 Uiso 1 1 calc R . .

loop_
_atom_site_aniso_label
_atom_site_aniso_U_11
_atom_site_aniso_U_22
_atom_site_aniso_U_33
_atom_site_aniso_U_23
_atom_site_aniso_U_13
_atom_site_aniso_U_12
Co1 0.02321(18) 0.02287(18) 0.01780(17) 0.000 0.000 0.00101(13)
S1 0.0264(2) 0.0362(3) 0.0182(2) 0.00004(18) -0.00119(17) 0.00483(19)
S2 0.0211(2) 0.0247(2) 0.0276(2) 0.00155(17) 0.00352(17) 0.00240(17)
S3 0.0363(3) 0.0288(3) 0.0302(3) -0.00320(19) -0.0039(2) 0.0112(2)
N1 0.0224(8) 0.0263(8) 0.0233(8) -0.0030(6) -0.0023(6) -0.0004(6)
N2 0.0260(8) 0.0294(8) 0.0270(8) -0.0029(6) -0.0074(6) 0.0025(6)
N3 0.0201(7) 0.0224(7) 0.0206(7) 0.0005(6) 0.0007(6) 0.0026(6)
N4 0.0252(8) 0.0253(8) 0.0228(8) -0.0008(6) -0.0020(6) -0.0012(6)
N5 0.0233(7) 0.0212(7) 0.0217(7) 0.0002(6) -0.0012(6) 0.0014(6)
N6 0.0316(8) 0.0274(8) 0.0232(8) -0.0004(6) -0.0055(6) 0.0026(7)
B1 0.0211(10) 0.0224(10) 0.0217(9) 0.0011(8) 0.0007(8) 0.0015(8)
C1 0.0265(9) 0.0245(9) 0.0228(9) 0.0015(7) -0.0047(7) 0.0031(7)
C2 0.0216(9) 0.0334(10) 0.0345(11) -0.0054(8) 0.0025(8) -0.0022(8)
C3 0.0217(9) 0.0357(11) 0.0420(12) -0.0049(9) -0.0041(8) 0.0000(8)
C4 0.0389(11) 0.0317(10) 0.0270(10) -0.0041(8) -0.0140(8) 0.0039(9)
C5 0.0437(13) 0.0446(13) 0.0436(13) -0.0066(10) -0.0219(10) 0.0035(10)
C6 0.0493(13) 0.0331(11) 0.0350(11) -0.0083(9) -0.0140(9) 0.0055(10)
C7 0.0530(14) 0.0427(12) 0.0312(11) 0.0033(9) -0.0138(10) 0.0039(10)
C8 0.0231(9) 0.0238(9) 0.0192(8) 0.0023(7) 0.0009(7) 0.0012(7)
C9 0.0248(9) 0.0281(9) 0.0253(9) -0.0024(7) 0.0016(7) 0.0057(7)
C10 0.0322(10) 0.0273(10) 0.0272(10) -0.0060(8) 0.0005(8) 0.0035(8)
C11 0.0294(10) 0.0296(10) 0.0316(10) -0.0009(8) -0.0081(8) -0.0057(8)
C12 0.0399(12) 0.0419(12) 0.0345(11) 0.0029(9) -0.0163(9) -0.0015(9)
C13 0.0334(11) 0.0452(13) 0.0407(12) 0.0038(10) -0.0027(9) -0.0119(10)
C14 0.0476(13) 0.0378(12) 0.0474(14) -0.0102(10) -0.0115(11) -0.0056(10)
C15 0.0249(9) 0.0218(9) 0.0239(9) 0.0013(7) -0.0010(7) -0.0007(7)
C16 0.0326(10) 0.0233(9) 0.0272(10) -0.0033(7) 0.0001(8) 0.0041(7)
C17 0.0410(12) 0.0325(11) 0.0270(10) -0.0081(8) -0.0046(8) 0.0064(9)
C18 0.0367(11) 0.0384(11) 0.0253(10) 0.0006(8) -0.0105(8) 0.0047(9)
C19 0.0781(19) 0.0689(17) 0.0305(12) -0.0122(11) -0.0233(12) 0.0246(14)
C20 0.0417(12) 0.0424(12) 0.0377(12) 0.0148(10) -0.0074(10) -0.0038(9)
C21 0.0389(12) 0.0422(12) 0.0509(14) 0.0068(10) -0.0188(10) -0.0067(10)

loop_
_atom_type_symbol
_atom_type_description
_atom_type_scat_dispersion_real
_atom_type_scat_dispersion_imag
_atom_type_scat_source
C C 0.0033 0.0016 'International Tables Vol C Tables 4.2.6.8 and 6.1.1.4'
H H 0.0000 0.0000 'International Tables Vol C Tables 4.2.6.8 and 6.1.1.4'
B B 0.0013 0.0007 'International Tables Vol C Tables 4.2.6.8 and 6.1.1.4'
N N 0.0061 0.0033 'International Tables Vol C Tables 4.2.6.8 and 6.1.1.4'
S S 0.1246 0.1234 'International Tables Vol C Tables 4.2.6.8 and 6.1.1.4'
Co Co 0.3494 0.9721 'International Tables Vol C Tables 4.2.6.8 and 6.1.1.4'

loop_
_geom_angle_atom_site_label_1
_geom_angle_atom_site_label_2
_geom_angle_atom_site_label_3
_geom_angle
_geom_angle_site_symmetry_1
_geom_angle_site_symmetry_3
_geom_angle_publ_flag
S2 Co1 S2 127.86(3) 6_554 . ?
S2 Co1 S1 109.385(16) 6_554 . ?
S2 Co1 S1 106.544(16) . . ?
S2 Co1 S1 106.544(16) 6_554 6_554 ?
S2 Co1 S1 109.385(16) . 6_554 ?
S1 Co1 S1 90.88(3) . 6_554 ?
C1 S1 Co1 108.85(6) . . ?
C8 S2 Co1 97.44(6) . . ?
C1 N1 C2 108.73(15) . . ?
C1 N1 B1 123.16(15) . 6_554 ?
C2 N1 B1 127.94(15) . 6_554 ?
C1 N2 C3 107.90(15) . . ?
C1 N2 C4 127.65(16) . . ?
C3 N2 C4 124.44(16) . . ?
C8 N3 C9 107.99(14) . . ?
C8 N3 B1 125.03(14) . . ?
C9 N3 B1 125.94(14) . . ?
C8 N4 C10 108.15(14) . . ?
C8 N4 C11 127.34(15) . . ?
C10 N4 C11 124.50(15) . . ?
C15 N5 C16 108.14(15) . . ?
C15 N5 B1 132.22(15) . . ?
C16 N5 B1 119.64(14) . . ?
C15 N6 C17 108.46(15) . . ?
C15 N6 C18 126.59(15) . . ?
C17 N6 C18 124.62(15) . . ?
H1 B1 N5 105.7(10) . . ?
H1 B1 N3 108.4(9) . . ?
N5 B1 N3 115.36(14) . . ?
H1 B1 N1 106.0(9) . 6_554 ?
N5 B1 N1 112.04(14) . 6_554 ?
N3 B1 N1 108.83(14) . 6_554 ?
N1 C1 N2 107.34(15) . . ?
N1 C1 S1 124.97(13) . . ?
N2 C1 S1 127.69(14) . . ?
C3 C2 N1 107.80(17) . . ?
C2 C3 N2 108.18(16) . . ?
N2 C4 C5 108.37(17) . . ?
N2 C4 C7 109.67(16) . . ?
C5 C4 C7 108.61(17) . . ?
N2 C4 C6 108.42(15) . . ?
C5 C4 C6 109.52(17) . . ?
C7 C4 C6 112.18(18) . . ?
N4 C8 N3 108.04(14) . . ?
N4 C8 S2 127.03(13) . . ?
N3 C8 S2 124.91(13) . . ?
C10 C9 N3 108.17(16) . . ?
C9 C10 N4 107.65(16) . . ?
N4 C11 C14 109.08(16) . . ?
N4 C11 C12 109.73(15) . . ?
C14 C11 C12 108.24(17) . . ?
N4 C11 C13 108.25(15) . . ?
C14 C11 C13 109.46(17) . . ?
C12 C11 C13 112.04(17) . . ?
N6 C15 N5 106.59(14) . . ?
N6 C15 S3 127.81(13) . . ?
N5 C15 S3 125.59(13) . . ?
C17 C16 N5 108.80(16) . . ?
C16 C17 N6 108.01(17) . . ?
N6 C18 C20 109.77(16) . . ?
N6 C18 C19 108.93(16) . . ?
C20 C18 C19 108.78(19) . . ?
N6 C18 C21 108.09(16) . . ?
C20 C18 C21 111.84(17) . . ?
C19 C18 C21 109.40(19) . . ?

loop_
_geom_bond_atom_site_label_1
_geom_bond_atom_site_label_2
_geom_bond_distance
_geom_bond_site_symmetry_2
_geom_bond_publ_flag
Co1 S2 2.3607(5) 6_554 ?
Co1 S2 2.3607(5) . ?
Co1 S1 2.3804(5) . ?
Co1 S1 2.3804(5) 6_554 ?
S1 C1 1.7230(19) . ?
S2 C8 1.7304(17) . ?
S3 C15 1.6889(18) . ?
N1 C1 1.352(2) . ?
N1 C2 1.378(2) . ?
N1 B1 1.554(2) 6_554 ?
N2 C1 1.368(2) . ?
N2 C3 1.380(2) . ?
N2 C4 1.507(2) . ?
N3 C8 1.355(2) . ?
N3 C9 1.382(2) . ?
N3 B1 1.553(2) . ?
N4 C8 1.355(2) . ?
N4 C10 1.386(2) . ?
N4 C11 1.513(2) . ?
N5 C15 1.378(2) . ?
N5 C16 1.385(2) . ?
N5 B1 1.545(2) . ?
N6 C15 1.376(2) . ?
N6 C17 1.389(2) . ?
N6 C18 1.511(2) . ?
B1 H1 1.084(17) . ?
B1 N1 1.554(2) 6_554 ?
C2 C3 1.340(3) . ?
C4 C5 1.522(3) . ?
C4 C7 1.525(3) . ?
C4 C6 1.525(3) . ?
C9 C10 1.341(3) . ?
C11 C14 1.520(3) . ?
C11 C12 1.524(3) . ?
C11 C13 1.524(3) . ?
C16 C17 1.332(3) . ?
C18 C20 1.519(3) . ?
C18 C19 1.519(3) . ?
C18 C21 1.526(3) . ?
